data_1550442
loop_
_publ_author_name
'Babor, Martin'
'Nievergelt, Philipp P.'
'\<Cejka, Jan'
'Zvon\'i\<cek, V\'it'
'Spingler, Bernhard'

_publ_section_title
;
 Microbatch under-oil salt screening of organic cations: single-crystal
 growth of active pharmaceutical ingredients
;
_journal_issue 1
_journal_name_full IUCrJ
_journal_page_first 145
_journal_page_last 151
_journal_paper_doi 10.1107/S2052252518017876
_journal_volume 6
_journal_year 2019
_chemical_absolute_configuration ad
_chemical_formula_moiety 'C7 H15 N2 O, Cl'
_chemical_formula_sum 'C7 H15 Cl N2 O'
_chemical_formula_weight 178.66
_space_group_IT_number 4
_symmetry_cell_setting monoclinic
_symmetry_space_group_name_Hall 'P 2yb'
_symmetry_space_group_name_H-M 'P 1 21 1'
_atom_sites_solution_hydrogens difmap
_atom_sites_solution_primary direct
_cell_angle_alpha 90
_cell_angle_beta 107.024(3)
_cell_angle_gamma 90
_cell_formula_units_Z 2
_cell_length_a 7.2902(2)
_cell_length_b 8.9099(3)
_cell_length_c 7.8789(3)
_cell_measurement_reflns_used 10124
_cell_measurement_temperature 160
_cell_measurement_theta_max 34
_cell_measurement_theta_min 3
_cell_volume 489.35(3)
_computing_cell_refinement 'CrysAlisPro, (Agilent, 2011)'
_computing_data_collection 'SuperNova, (Oxford Diffraction, 2010)'
_computing_data_reduction 'CrysAlisPro, (Agilent, 2011)'
_computing_molecular_graphics 'CAMERON (Watkin et al., 1996)'
_computing_publication_material 'CRYSTALS (Betteridge et al., 2003)'
_computing_structure_refinement 'CRYSTALS (Betteridge et al., 2003)'
_computing_structure_solution 'SIR92 (Altomare et al., 1994)'
_diffrn_ambient_temperature 160
_diffrn_measured_fraction_theta_full 1.000
_diffrn_measured_fraction_theta_max 1.000
_diffrn_measurement_device Area
_diffrn_measurement_device_type 'Oxford Diffraction SuperNova'
_diffrn_measurement_method \w
_diffrn_radiation_monochromator graphite
_diffrn_radiation_type 'Mo K\a'
_diffrn_radiation_wavelength 0.71073
_diffrn_reflns_av_R_equivalents 0.039
_diffrn_reflns_limit_h_max 11
_diffrn_reflns_limit_h_min -11
_diffrn_reflns_limit_k_max 13
_diffrn_reflns_limit_k_min -13
_diffrn_reflns_limit_l_max 11
_diffrn_reflns_limit_l_min -12
_diffrn_reflns_number 15361
_diffrn_reflns_theta_full 33.133
_diffrn_reflns_theta_max 33.133
_diffrn_reflns_theta_min 2.704
_diffrn_standards_number 0
_exptl_absorpt_coefficient_mu 0.343
_exptl_absorpt_correction_T_max 0.98
_exptl_absorpt_correction_T_min 0.59
_exptl_absorpt_correction_type multi-scan
_exptl_absorpt_process_details 'CrysAlisPro, (Agilent, 2011)'
_exptl_crystal_colour colorless
_exptl_crystal_density_diffrn 1.212
_exptl_crystal_density_method 'not measured'
_exptl_crystal_description plate
_exptl_crystal_F_000 191.998
_exptl_crystal_size_max 0.302
_exptl_crystal_size_mid 0.200
_exptl_crystal_size_min 0.067
_refine_diff_density_max 0.39
_refine_diff_density_min -0.29
_refine_ls_abs_structure_details 'Flack (1983), 1757 Friedel-pairs'
_refine_ls_abs_structure_Flack -0.01(4)
_refine_ls_extinction_method None
_refine_ls_goodness_of_fit_ref 0.9528
_refine_ls_hydrogen_treatment noref
_refine_ls_matrix_type full
_refine_ls_number_parameters 101
_refine_ls_number_reflns 3726
_refine_ls_number_restraints 1
_refine_ls_R_factor_all 0.0358
_refine_ls_R_factor_gt 0.0318
_refine_ls_shift/su_max 0.0033784
_refine_ls_shift/su_mean 0.0003128
_refine_ls_structure_factor_coef Fsqd
_refine_ls_weighting_details
;
 Method= Modified Sheldrick 
 w=1/[\s^2^(F^2^) + ( 0.06P)^2^ + 0.02P] 
 ,where P=(max(Fo^2^,0) + 2Fc^2^)/3 
;
_refine_ls_weighting_scheme calc
_refine_ls_wR_factor_all 0.0814
_refine_ls_wR_factor_gt 0.0785
_refine_ls_wR_factor_ref 0.0814
_reflns_limit_h_max 10
_reflns_limit_h_min -11
_reflns_limit_k_max 13
_reflns_limit_k_min -13
_reflns_limit_l_max 12
_reflns_limit_l_min 0
_reflns_number_gt 3428
_reflns_number_total 3726
_reflns_threshold_expression I>2.0\s(I)
_oxford_diffrn_Wilson_B_factor 1.79
_oxford_diffrn_Wilson_scale 0.08
_oxford_refine_ls_r_factor_ref 0.0358
_oxford_refine_ls_scale 3.71(4)
_oxford_reflns_number_all 3726
_oxford_reflns_threshold_expression_ref I>-3.0\s(I)
_cod_data_source_file lt5016.cif
_cod_data_source_block Rcarnitinenitrilechloride
_cod_original_sg_symbol_H-M 'P 1 21 1 '
_cod_database_code 1550442

loop_
_symmetry_equiv_pos_as_xyz
x,y,z
-x,y+1/2,-z

loop_
_atom_site_label
_atom_site_type_symbol
_atom_site_fract_x
_atom_site_fract_y
_atom_site_fract_z
_atom_site_U_iso_or_equiv
_atom_site_occupancy
_atom_site_adp_type
N1 N 0.4227(2) 0.29988(19) 0.86539(19) 0.0439 1.0000 Uani
C2 C 0.42518(18) 0.4188(2) 0.81389(17) 0.0298 1.0000 Uani
C3 C 0.42895(18) 0.57227(19) 0.74730(15) 0.0264 1.0000 Uani
C4 C 0.39881(15) 0.57640(17) 0.54599(14) 0.0216 1.0000 Uani
O5 O 0.53528(11) 0.48579(16) 0.49785(11) 0.0269 1.0000 Uani
C6 C 0.19831(15) 0.51844(17) 0.45120(14) 0.0204 1.0000 Uani
N7 N 0.11690(14) 0.56477(17) 0.25902(13) 0.0210 1.0000 Uani
C8 C 0.1055(2) 0.73162(19) 0.2394(2) 0.0339 1.0000 Uani
C9 C -0.08373(15) 0.50281(19) 0.19391(17) 0.0278 1.0000 Uani
C10 C 0.23296(17) 0.50150(19) 0.14668(15) 0.0262 1.0000 Uani
Cl11 Cl -0.09007(3) 0.62594(13) 0.72235(3) 0.0245 1.0000 Uani
H41 H 0.4069 0.6826 0.5146 0.0286 1.0000 Uiso
H61 H 0.2012 0.4142 0.4560 0.0265 1.0000 Uiso
H62 H 0.1084 0.5534 0.5132 0.0239 1.0000 Uiso
H93 H -0.1391 0.5301 0.0690 0.0411 1.0000 Uiso
H91 H -0.0787 0.3985 0.2056 0.0429 1.0000 Uiso
H92 H -0.1576 0.5456 0.2667 0.0421 1.0000 Uiso
H82 H 0.0367 0.7548 0.1145 0.0544 1.0000 Uiso
H83 H 0.0350 0.7684 0.3209 0.0555 1.0000 Uiso
H81 H 0.2340 0.7716 0.2709 0.0551 1.0000 Uiso
H101 H 0.1672 0.5260 0.0228 0.0388 1.0000 Uiso
H103 H 0.2411 0.3969 0.1621 0.0421 1.0000 Uiso
H102 H 0.3616 0.5437 0.1864 0.0402 1.0000 Uiso
H32 H 0.3304 0.6272 0.7801 0.0334 1.0000 Uiso
H31 H 0.5602 0.6057 0.8065 0.0319 1.0000 Uiso
H51 H 0.6362 0.5188 0.5584 0.0422 1.0000 Uiso

loop_
_atom_site_aniso_label
_atom_site_aniso_U_11
_atom_site_aniso_U_22
_atom_site_aniso_U_33
_atom_site_aniso_U_23
_atom_site_aniso_U_13
_atom_site_aniso_U_12
N1 0.0468(7) 0.0446(7) 0.0429(7) 0.0121(6) 0.0173(6) 0.0060(6)
C2 0.0267(5) 0.0396(7) 0.0232(5) 0.0027(5) 0.0073(4) 0.0039(5)
C3 0.0271(5) 0.0281(5) 0.0231(4) -0.0046(4) 0.0060(4) -0.0001(4)
C4 0.0209(4) 0.0206(4) 0.0224(4) -0.0019(4) 0.0050(3) -0.0012(4)
O5 0.0197(3) 0.0333(4) 0.0270(4) -0.0073(3) 0.0058(3) 0.0001(3)
C6 0.0204(4) 0.0197(4) 0.0211(4) -0.0004(3) 0.0059(3) -0.0009(4)
N7 0.0200(4) 0.0179(4) 0.0234(4) 0.0019(3) 0.0037(3) 0.0009(3)
C8 0.0352(7) 0.0171(5) 0.0429(7) 0.0038(5) 0.0013(5) 0.0010(5)
C9 0.0191(5) 0.0253(6) 0.0347(6) -0.0003(4) 0.0012(4) -0.0004(4)
C10 0.0265(5) 0.0305(6) 0.0216(5) 0.0012(4) 0.0071(4) 0.0010(4)
Cl11 0.02216(10) 0.02147(11) 0.02860(11) -0.00162(10) 0.00535(8) 0.00025(10)

loop_
_atom_type_symbol
_atom_type_scat_dispersion_real
_atom_type_scat_dispersion_imag
_atom_type_scat_Cromer_Mann_a1
_atom_type_scat_Cromer_Mann_b1
_atom_type_scat_Cromer_Mann_a2
_atom_type_scat_Cromer_Mann_b2
_atom_type_scat_Cromer_Mann_a3
_atom_type_scat_Cromer_Mann_b3
_atom_type_scat_Cromer_Mann_a4
_atom_type_scat_Cromer_Mann_b4
_atom_type_scat_Cromer_Mann_c
_atom_type_scat_source
C 0.0033 0.0016 2.3100 20.8439 1.0200 10.2075 1.5886 0.5687 0.8650 51.6512 0.2156 'International Tables Vol C 4.2.6.8 and 6.1.1.4'
H 0.0000 0.0000 0.4930 10.5109 0.3229 26.1257 0.1402 3.1424 0.0408 57.7998 0.0030 'International Tables Vol C 4.2.6.8 and 6.1.1.4'
N 0.0061 0.0033 12.2126 0.0057 3.1322 9.8933 2.0125 28.9975 1.1663 0.5826 -11.5290 'International Tables Vol C 4.2.6.8 and 6.1.1.4'
O 0.0106 0.0060 3.0485 13.2771 2.2868 5.7011 1.5463 0.3239 0.8670 32.9089 0.2508 'International Tables Vol C 4.2.6.8 and 6.1.1.4'
Cl 0.1484 0.1585 11.4604 0.0104 7.1964 1.1662 6.2556 18.5194 1.6455 47.7784 -9.5574 'International Tables Vol C 4.2.6.8 and 6.1.1.4'

loop_
_geom_angle_atom_site_label_1
_geom_angle_atom_site_label_2
_geom_angle_atom_site_label_3
_geom_angle
_geom_angle_publ_flag
N1 C2 C3 179.82(14) yes
C2 C3 C4 112.30(10) yes
C2 C3 H32 106.4 no
C4 C3 H32 111.8 no
C2 C3 H31 103.4 no
C4 C3 H31 108.0 no
H32 C3 H31 114.7 no
C3 C4 O5 111.31(9) yes
C3 C4 C6 108.94(10) yes
O5 C4 C6 108.89(9) yes
C3 C4 H41 106.3 no
O5 C4 H41 112.5 no
C6 C4 H41 108.8 no
C4 O5 H51 102.9 no
C4 C6 N7 115.92(9) yes
C4 C6 H61 108.2 no
N7 C6 H61 108.1 no
C4 C6 H62 109.6 no
N7 C6 H62 106.8 no
H61 C6 H62 108.0 no
C6 N7 C8 111.62(10) yes
C6 N7 C9 107.35(9) yes
C8 N7 C9 108.08(10) yes
C6 N7 C10 111.33(9) yes
C8 N7 C10 109.66(12) yes
C9 N7 C10 108.67(9) yes
N7 C8 H82 107.9 no
N7 C8 H83 106.6 no
H82 C8 H83 111.7 no
N7 C8 H81 108.7 no
H82 C8 H81 110.6 no
H83 C8 H81 111.2 no
N7 C9 H93 109.0 no
N7 C9 H91 109.0 no
H93 C9 H91 109.8 no
N7 C9 H92 107.8 no
H93 C9 H92 111.1 no
H91 C9 H92 110.2 no
N7 C10 H101 108.0 no
N7 C10 H103 108.8 no
H101 C10 H103 110.2 no
N7 C10 H102 108.7 no
H101 C10 H102 112.3 no
H103 C10 H102 108.9 no

loop_
_geom_bond_atom_site_label_1
_geom_bond_atom_site_label_2
_geom_bond_distance
_geom_bond_publ_flag
N1 C2 1.1370(19) yes
C2 C3 1.467(2) yes
C3 C4 1.5366(16) yes
C3 H32 0.965 no
C3 H31 0.980 no
C4 O5 1.4165(14) yes
C4 C6 1.5237(15) yes
C4 H41 0.984 no
O5 H51 0.806 no
C6 N7 1.5130(14) yes
C6 H61 0.929 no
C6 H62 0.976 no
N7 C8 1.4944(18) yes
N7 C9 1.5060(15) yes
N7 C10 1.5019(17) yes
C8 H82 0.987 no
C8 H83 0.988 no
C8 H81 0.964 no
C9 H93 0.979 no
C9 H91 0.934 no
C9 H92 0.972 no
C10 H101 0.978 no
C10 H103 0.940 no
C10 H102 0.973 no
